data_7063622
loop_
_publ_author_name
'Uvarova, Marina A.'
'Dolgushin, Fedor M.'
'Metlin, Mikhail T.'
'Metlina, Daria'
'Taydakov, Ilya V.'
'Shender, Victoria O.'
'Bekker, Olga'
'Lutsenko, Irina'
'Eremenko, Igor'

_publ_section_title
;
 Synthetic approach to heteroleptic Zn2Ln2 complexes featuring
 photoluminescence, antibacterial and anticancer properties
;
_journal_name_full 'New Journal of Chemistry'
_journal_paper_doi 10.1039/D4NJ05283H
_journal_year 2025
_chemical_formula_moiety 'C64 H96 Eu2 N4 O20 Zn2, 2(C F3 O3 S), C2 H3 N'
_chemical_formula_sum 'C68 H99 Eu2 F6 N5 O26 S2 Zn2'
_chemical_formula_weight 2015.30
_space_group_crystal_system triclinic
_space_group_IT_number 2
_space_group_name_Hall '-P 1'
_space_group_name_H-M_alt 'P -1'
_atom_sites_solution_hydrogens mixed
_atom_sites_solution_primary direct
_audit_creation_method SHELXL-2018/3
_audit_update_record
;
2025-01-11 deposited with the CCDC.	2025-01-21 downloaded from the CCDC.
;
_cell_angle_alpha 88.419(6)
_cell_angle_beta 70.048(6)
_cell_angle_gamma 80.180(6)
_cell_formula_units_Z 1
_cell_length_a 11.593(4)
_cell_length_b 12.012(5)
_cell_length_c 16.849(6)
_cell_measurement_reflns_used 8314
_cell_measurement_temperature 150(2)
_cell_measurement_theta_max 26.87
_cell_measurement_theta_min 2.11
_cell_volume 2172.0(14)
_computing_cell_refinement 'Bruker SAINT'
_computing_data_collection 'Bruker APEX2'
_computing_data_reduction 'Bruker SAINT'
_computing_molecular_graphics 'Bruker SHELXTL'
_computing_publication_material 'Bruker SHELXTL'
_computing_structure_refinement 'SHELXL-2018/3 (Sheldrick, 2018)'
_computing_structure_solution 'SHELXS-97 (Sheldrick 2008)'
_diffrn_ambient_temperature 150(2)
_diffrn_measured_fraction_theta_full 0.998
_diffrn_measured_fraction_theta_max 0.996
_diffrn_measurement_device_type 'Bruker APEX-II CCD'
_diffrn_measurement_method '\f and \w scans'
_diffrn_radiation_type MoK\a
_diffrn_radiation_wavelength 0.71073
_diffrn_reflns_av_R_equivalents 0.0257
_diffrn_reflns_av_unetI/netI 0.0364
_diffrn_reflns_Laue_measured_fraction_full 0.998
_diffrn_reflns_Laue_measured_fraction_max 0.996
_diffrn_reflns_limit_h_max 14
_diffrn_reflns_limit_h_min -14
_diffrn_reflns_limit_k_max 15
_diffrn_reflns_limit_k_min -15
_diffrn_reflns_limit_l_max 21
_diffrn_reflns_limit_l_min -21
_diffrn_reflns_number 20737
_diffrn_reflns_point_group_measured_fraction_full 0.998
_diffrn_reflns_point_group_measured_fraction_max 0.996
_diffrn_reflns_theta_full 25.242
_diffrn_reflns_theta_max 27.000
_diffrn_reflns_theta_min 2.183
_exptl_absorpt_coefficient_mu 2.103
_exptl_absorpt_correction_T_max 0.959
_exptl_absorpt_correction_T_min 0.688
_exptl_absorpt_correction_type multi-scan
_exptl_absorpt_process_details SADABS
_exptl_crystal_colour colourless
_exptl_crystal_density_diffrn 1.541
_exptl_crystal_description needle
_exptl_crystal_F_000 1022
_exptl_crystal_size_max 0.260
_exptl_crystal_size_mid 0.040
_exptl_crystal_size_min 0.020
_refine_diff_density_max 0.832
_refine_diff_density_min -0.484
_refine_diff_density_rms 0.076
_refine_ls_extinction_method none
_refine_ls_goodness_of_fit_ref 1.019
_refine_ls_hydrogen_treatment constr
_refine_ls_matrix_type full
_refine_ls_number_parameters 567
_refine_ls_number_reflns 9457
_refine_ls_number_restraints 48
_refine_ls_restrained_S_all 1.050
_refine_ls_R_factor_all 0.0430
_refine_ls_R_factor_gt 0.0321
_refine_ls_shift/su_max 0.001
_refine_ls_shift/su_mean 0.000
_refine_ls_structure_factor_coef Fsqd
_refine_ls_weighting_details 'w=1/[\s^2^(Fo^2^)+(0.0444P)^2^+0.7647P] where P=(Fo^2^+2Fc^2^)/3'
_refine_ls_weighting_scheme calc
_refine_ls_wR_factor_gt 0.0774
_refine_ls_wR_factor_ref 0.0840
_reflns_Friedel_coverage 0.000
_reflns_number_gt 7899
_reflns_number_total 9457
_reflns_threshold_expression 'I > 2\s(I)'
_cod_data_source_file d4nj05283h2.cif
_cod_data_source_block 1
_cod_database_code 7063622
_shelx_shelxl_version_number 2018/3
_shelx_space_group_comment
;
The symmetry employed for this shelxl refinement is uniquely defined
by the following loop, which should always be used as a source of
symmetry information in preference to the above space-group names.
They are only intended as comments.
;
_shelx_estimated_absorpt_t_min 0.611
_shelx_estimated_absorpt_t_max 0.959

loop_
_space_group_symop_operation_xyz
'x, y, z'
'-x, -y, -z'

loop_
_atom_site_label
_atom_site_type_symbol
_atom_site_fract_x
_atom_site_fract_y
_atom_site_fract_z
_atom_site_U_iso_or_equiv
_atom_site_adp_type
_atom_site_occupancy
_atom_site_site_symmetry_order
_atom_site_calc_flag
_atom_site_refinement_flags_posn
_atom_site_refinement_flags_adp
_atom_site_refinement_flags_occupancy
_atom_site_disorder_assembly
_atom_site_disorder_group
Eu1 Eu 0.49331(2) 0.01086(2) 0.36348(2) 0.03789(6) Uani 1 1 d . . . . .
Zn1 Zn 0.38459(3) 0.20759(3) 0.21162(2) 0.04351(10) Uani 1 1 d . . . . .
O1 O 0.3637(2) 0.19794(19) 0.33800(13) 0.0444(5) Uani 1 1 d . . . . .
O2 O 0.3046(2) 0.1259(2) 0.46209(14) 0.0507(6) Uani 1 1 d . . . . .
O3 O 0.2856(3) 0.0856(2) 0.21793(17) 0.0623(7) Uani 1 1 d . . . . .
O4 O 0.3424(2) -0.0293(2) 0.30786(17) 0.0570(6) Uani 1 1 d . . . . .
O5 O 0.5573(2) 0.1552(3) 0.13080(18) 0.0708(8) Uani 1 1 d . . . . .
O6 O 0.6049(3) 0.0654(3) 0.23223(17) 0.0768(9) Uani 1 1 d . . . . .
O7 O 0.5708(3) 0.1643(2) 0.39813(19) 0.0641(7) Uani 1 1 d . . . . .
O8 O 0.5651(3) 0.1013(2) 0.52150(18) 0.0678(7) Uani 1 1 d . . . . .
O1W O 0.5623(3) -0.1652(3) 0.2756(2) 0.0847(10) Uani 1 1 d . . . . .
H1WA H 0.617856 -0.213357 0.257356 0.127 Uiso 1 1 d R U . . .
H1WB H 0.565603 -0.187383 0.226147 0.127 Uiso 1 1 d R U . . .
O2W O 0.6958(2) -0.0787(2) 0.37172(16) 0.0610(7) Uani 1 1 d . . . . .
H2WA H 0.698020 -0.098777 0.414737 0.092 Uiso 1 1 d R U . . .
H2WB H 0.747421 -0.125219 0.341445 0.092 Uiso 1 1 d R U . . .
N1 N 0.2926(3) 0.2985(3) 0.13325(18) 0.0537(7) Uani 1 1 d . . . . .
N2 N 0.4360(3) 0.3693(3) 0.20985(19) 0.0559(7) Uani 1 1 d . . . . .
C1 C 0.2212(4) 0.2610(4) 0.0962(3) 0.0701(11) Uani 1 1 d . . . . .
H1A H 0.199525 0.188203 0.109190 0.084 Uiso 1 1 calc R U . . .
C2 C 0.1770(5) 0.3254(6) 0.0389(3) 0.0935(17) Uani 1 1 d . . . . .
H2A H 0.125595 0.296767 0.013802 0.112 Uiso 1 1 calc R U . . .
C3 C 0.2080(6) 0.4283(6) 0.0195(3) 0.1001(18) Uani 1 1 d . . . . .
H3A H 0.179027 0.472013 -0.019939 0.120 Uiso 1 1 calc R U . . .
C4 C 0.2831(5) 0.4715(4) 0.0574(3) 0.0822(14) Uani 1 1 d . . . . .
C5 C 0.3235(4) 0.4019(3) 0.1148(2) 0.0590(10) Uani 1 1 d . . . . .
C6 C 0.4008(4) 0.4403(3) 0.1554(2) 0.0575(9) Uani 1 1 d . . . . .
C7 C 0.4409(5) 0.5447(4) 0.1357(3) 0.0785(13) Uani 1 1 d . . . . .
C8 C 0.5194(6) 0.5747(4) 0.1754(3) 0.0931(16) Uani 1 1 d . . . . .
H8A H 0.548341 0.644810 0.164097 0.112 Uiso 1 1 calc R U . . .
C9 C 0.5546(5) 0.5028(5) 0.2305(3) 0.0882(15) Uani 1 1 d . . . . .
H9A H 0.608830 0.522047 0.257426 0.106 Uiso 1 1 calc R U . . .
C10 C 0.5101(4) 0.4017(4) 0.2466(3) 0.0696(11) Uani 1 1 d . . . . .
H10A H 0.533734 0.353055 0.285919 0.083 Uiso 1 1 calc R U . . .
C11 C 0.2875(3) 0.2018(3) 0.4132(2) 0.0405(7) Uani 1 1 d . . . . .
C12 C 0.1801(3) 0.3013(3) 0.4442(2) 0.0508(8) Uani 1 1 d . . . . .
C13 C 0.0802(4) 0.2710(4) 0.5229(3) 0.0835(14) Uani 1 1 d . . . . .
H13A H 0.115513 0.253273 0.567871 0.125 Uiso 1 1 calc R U . . .
H13B H 0.049203 0.205114 0.510230 0.125 Uiso 1 1 calc R U . . .
H13C H 0.011403 0.335117 0.541383 0.125 Uiso 1 1 calc R U . . .
C14 C 0.1244(5) 0.3354(5) 0.3759(3) 0.102(2) Uani 1 1 d . . . . .
H14A H 0.096303 0.270348 0.358919 0.153 Uiso 1 1 calc R U . . .
H14B H 0.187425 0.360911 0.326904 0.153 Uiso 1 1 calc R U . . .
H14C H 0.053313 0.396907 0.397723 0.153 Uiso 1 1 calc R U . . .
C15 C 0.2349(5) 0.3985(4) 0.4658(4) 0.111(2) Uani 1 1 d . U . . .
H15A H 0.268546 0.376304 0.511081 0.166 Uiso 1 1 calc R U . . .
H15B H 0.169558 0.465234 0.484638 0.166 Uiso 1 1 calc R U . . .
H15C H 0.301798 0.416256 0.415667 0.166 Uiso 1 1 calc R U . . .
C16 C 0.2753(3) 0.0020(3) 0.2644(2) 0.0512(8) Uani 1 1 d . . . . .
C17 C 0.1714(4) -0.0636(4) 0.2687(3) 0.0747(13) Uani 1 1 d D . . . .
C18 C 0.1979(17) -0.1862(7) 0.2925(8) 0.097(4) Uani 0.610(8) 1 d D . P A 1
H18A H 0.278380 -0.223276 0.253167 0.145 Uiso 0.610(8) 1 calc R U P A 1
H18B H 0.132039 -0.225712 0.289650 0.145 Uiso 0.610(8) 1 calc R U P A 1
H18C H 0.200370 -0.188586 0.350124 0.145 Uiso 0.610(8) 1 calc R U P A 1
C19 C 0.1637(10) -0.0755(10) 0.1784(5) 0.100(3) Uani 0.610(8) 1 d D . P A 1
H19A H 0.243705 -0.115051 0.140074 0.151 Uiso 0.610(8) 1 calc R U P A 1
H19B H 0.144656 -0.000177 0.157290 0.151 Uiso 0.610(8) 1 calc R U P A 1
H19C H 0.097944 -0.118593 0.181182 0.151 Uiso 0.610(8) 1 calc R U P A 1
C20 C 0.0530(8) -0.0128(13) 0.3349(8) 0.120(4) Uani 0.610(8) 1 d D U P A 1
H20A H -0.009609 -0.061240 0.341828 0.181 Uiso 0.610(8) 1 calc R U P A 1
H20B H 0.023117 0.062256 0.317989 0.181 Uiso 0.610(8) 1 calc R U P A 1
H20C H 0.067281 -0.005961 0.388449 0.181 Uiso 0.610(8) 1 calc R U P A 1
C18' C 0.224(3) -0.1889(10) 0.2542(14) 0.097(4) Uani 0.390(8) 1 d D . P A 2
H18D H 0.278891 -0.203615 0.195334 0.145 Uiso 0.390(8) 1 calc R U P A 2
H18E H 0.155846 -0.231950 0.266368 0.145 Uiso 0.390(8) 1 calc R U P A 2
H18F H 0.272011 -0.212135 0.291749 0.145 Uiso 0.390(8) 1 calc R U P A 2
C19' C 0.0835(14) 0.0054(12) 0.2254(11) 0.100(3) Uani 0.390(8) 1 d D . P A 2
H19D H 0.131739 0.017825 0.166493 0.151 Uiso 0.390(8) 1 calc R U P A 2
H19E H 0.046204 0.078515 0.255460 0.151 Uiso 0.390(8) 1 calc R U P A 2
H19F H 0.017508 -0.036771 0.226999 0.151 Uiso 0.390(8) 1 calc R U P A 2
C20' C 0.0851(15) -0.036(2) 0.3620(8) 0.120(4) Uani 0.390(8) 1 d D . P A 2
H20D H 0.067325 0.046411 0.372443 0.181 Uiso 0.390(8) 1 calc R U P A 2
H20E H 0.126828 -0.071914 0.400076 0.181 Uiso 0.390(8) 1 calc R U P A 2
H20F H 0.006971 -0.063786 0.372083 0.181 Uiso 0.390(8) 1 calc R U P A 2
C21 C 0.6357(3) 0.1047(3) 0.1615(2) 0.0527(9) Uani 1 1 d . . . . .
C22 C 0.7731(3) 0.0926(4) 0.1103(3) 0.0716(12) Uani 1 1 d D . . . .
C23 C 0.7906(10) 0.1053(14) 0.0152(5) 0.109(3) Uani 0.508(6) 1 d D . P B 1
H23A H 0.745996 0.179129 0.006767 0.164 Uiso 0.508(6) 1 calc R U P B 1
H23B H 0.757510 0.045277 -0.003787 0.164 Uiso 0.508(6) 1 calc R U P B 1
H23C H 0.879504 0.099557 -0.017588 0.164 Uiso 0.508(6) 1 calc R U P B 1
C24 C 0.8145(10) 0.1971(10) 0.1364(9) 0.126(4) Uani 0.508(6) 1 d D . P B 1
H24A H 0.763001 0.265944 0.126384 0.190 Uiso 0.508(6) 1 calc R U P B 1
H24B H 0.902065 0.197566 0.102881 0.190 Uiso 0.508(6) 1 calc R U P B 1
H24C H 0.804640 0.194263 0.196492 0.190 Uiso 0.508(6) 1 calc R U P B 1
C25 C 0.8449(11) -0.0173(9) 0.1219(10) 0.112(3) Uani 0.508(6) 1 d D U P B 1
H25A H 0.838449 -0.023700 0.181344 0.168 Uiso 0.508(6) 1 calc R U P B 1
H25B H 0.932583 -0.021784 0.086512 0.168 Uiso 0.508(6) 1 calc R U P B 1
H25C H 0.811315 -0.079003 0.105600 0.168 Uiso 0.508(6) 1 calc R U P B 1
C23' C 0.8521(9) 0.0807(14) 0.1682(7) 0.109(3) Uani 0.492(6) 1 d D . P B 2
H23D H 0.824387 0.145674 0.208115 0.164 Uiso 0.492(6) 1 calc R U P B 2
H23E H 0.939909 0.078025 0.133842 0.164 Uiso 0.492(6) 1 calc R U P B 2
H23F H 0.842204 0.010962 0.199432 0.164 Uiso 0.492(6) 1 calc R U P B 2
C24' C 0.8072(11) -0.0278(10) 0.0661(10) 0.126(4) Uani 0.492(6) 1 d D . P B 2
H24D H 0.751655 -0.033484 0.034206 0.190 Uiso 0.492(6) 1 calc R U P B 2
H24E H 0.797493 -0.085514 0.108992 0.190 Uiso 0.492(6) 1 calc R U P B 2
H24F H 0.893670 -0.039398 0.027445 0.190 Uiso 0.492(6) 1 calc R U P B 2
C25' C 0.8069(12) 0.1787(11) 0.0457(9) 0.112(3) Uani 0.492(6) 1 d D . P B 2
H25D H 0.786541 0.253588 0.073499 0.168 Uiso 0.492(6) 1 calc R U P B 2
H25E H 0.760238 0.177701 0.007063 0.168 Uiso 0.492(6) 1 calc R U P B 2
H25F H 0.896439 0.161636 0.013831 0.168 Uiso 0.492(6) 1 calc R U P B 2
C26 C 0.5932(3) 0.1702(3) 0.4649(2) 0.0449(7) Uani 1 1 d . . . . .
C27 C 0.6584(4) 0.2647(3) 0.4765(2) 0.0614(10) Uani 1 1 d D . . . .
C28 C 0.6569(10) 0.3560(6) 0.4144(5) 0.106(3) Uani 0.736(6) 1 d D U P C 1
H28A H 0.570946 0.383077 0.416995 0.159 Uiso 0.736(6) 1 calc R U P C 1
H28B H 0.707182 0.325943 0.357314 0.159 Uiso 0.736(6) 1 calc R U P C 1
H28C H 0.691444 0.418795 0.428247 0.159 Uiso 0.736(6) 1 calc R U P C 1
C29 C 0.7874(7) 0.2058(8) 0.4692(8) 0.143(4) Uani 0.736(6) 1 d D . P C 1
H29A H 0.781549 0.142322 0.507335 0.215 Uiso 0.736(6) 1 calc R U P C 1
H29B H 0.832109 0.259236 0.484486 0.215 Uiso 0.736(6) 1 calc R U P C 1
H29C H 0.832601 0.177544 0.410891 0.215 Uiso 0.736(6) 1 calc R U P C 1
C30 C 0.5920(9) 0.3193(7) 0.5658(4) 0.108(3) Uani 0.736(6) 1 d D . P C 1
H30A H 0.597394 0.262857 0.608058 0.162 Uiso 0.736(6) 1 calc R U P C 1
H30B H 0.504349 0.347650 0.573503 0.162 Uiso 0.736(6) 1 calc R U P C 1
H30C H 0.632174 0.382195 0.572525 0.162 Uiso 0.736(6) 1 calc R U P C 1
C28' C 0.729(3) 0.254(2) 0.5381(15) 0.106(3) Uani 0.264(6) 1 d D . P C 2
H28D H 0.700167 0.195565 0.578669 0.159 Uiso 0.264(6) 1 calc R U P C 2
H28E H 0.713275 0.326122 0.568362 0.159 Uiso 0.264(6) 1 calc R U P C 2
H28F H 0.818064 0.231893 0.507147 0.159 Uiso 0.264(6) 1 calc R U P C 2
C29' C 0.5548(16) 0.3687(15) 0.502(2) 0.143(4) Uani 0.264(6) 1 d D . P C 2
H29D H 0.528395 0.390807 0.453142 0.215 Uiso 0.264(6) 1 calc R U P C 2
H29E H 0.586004 0.431252 0.519033 0.215 Uiso 0.264(6) 1 calc R U P C 2
H29F H 0.483668 0.350423 0.548524 0.215 Uiso 0.264(6) 1 calc R U P C 2
C30' C 0.751(2) 0.289(2) 0.3897(8) 0.108(3) Uani 0.264(6) 1 d D . P C 2
H30D H 0.806900 0.218770 0.364075 0.162 Uiso 0.264(6) 1 calc R U P C 2
H30E H 0.800301 0.344072 0.397214 0.162 Uiso 0.264(6) 1 calc R U P C 2
H30F H 0.704915 0.319799 0.352630 0.162 Uiso 0.264(6) 1 calc R U P C 2
C31 C 0.3214(7) 0.5785(5) 0.0409(4) 0.115(2) Uani 1 1 d . . . . .
H31A H 0.293286 0.626558 0.003080 0.138 Uiso 1 1 calc R U . . .
C32 C 0.3968(7) 0.6140(5) 0.0774(4) 0.112(2) Uani 1 1 d . . . . .
H32A H 0.421055 0.685818 0.064255 0.135 Uiso 1 1 calc R U . . .
S1 S 0.11087(10) 0.31397(10) 0.80533(8) 0.0695(3) Uani 1 1 d . . . . .
F1 F 0.0675(5) 0.5314(3) 0.8071(3) 0.188(2) Uani 1 1 d . . . . .
F2 F -0.0428(5) 0.4543(5) 0.7559(3) 0.187(2) Uani 1 1 d . . . . .
F3 F 0.1507(5) 0.4532(4) 0.6853(3) 0.185(2) Uani 1 1 d . U . . .
O9 O 0.0162(4) 0.3192(4) 0.8863(2) 0.1152(14) Uani 1 1 d . . . . .
O10 O 0.2319(4) 0.3180(4) 0.8083(3) 0.1272(16) Uani 1 1 d . . . . .
O11 O 0.1123(3) 0.2309(3) 0.7451(2) 0.0833(9) Uani 1 1 d . . . . .
C33 C 0.0673(8) 0.4465(5) 0.7607(4) 0.117(2) Uani 1 1 d . . . . .
N1S N 0.5252(11) -0.1368(9) 0.1031(7) 0.111(3) Uani 0.5 1 d . . P D -1
C1S C 0.5136(11) -0.0720(11) 0.0554(8) 0.084(3) Uani 0.5 1 d . . P D -1
C2S C 0.509(6) 0.017(4) -0.005(4) 0.101(10) Uani 0.5 1 d . . P D -1
H2SA H 0.431707 0.025029 -0.015278 0.151 Uiso 0.5 1 d R U P D -1
H2SB H 0.517536 0.088009 0.015352 0.151 Uiso 0.5 1 d R U P D -1
H2SC H 0.576897 -0.005452 -0.056938 0.151 Uiso 0.5 1 d R U P D -1

loop_
_atom_site_aniso_label
_atom_site_aniso_U_11
_atom_site_aniso_U_22
_atom_site_aniso_U_33
_atom_site_aniso_U_23
_atom_site_aniso_U_13
_atom_site_aniso_U_12
Eu1 0.03666(9) 0.03657(9) 0.04281(10) 0.00107(6) -0.01664(7) -0.00611(6)
Zn1 0.0426(2) 0.0491(2) 0.0428(2) 0.00572(17) -0.02014(16) -0.00774(16)
O1 0.0444(12) 0.0500(13) 0.0378(12) 0.0010(10) -0.0154(10) -0.0028(10)
O2 0.0515(13) 0.0510(14) 0.0440(13) 0.0069(11) -0.0155(11) 0.0035(11)
O3 0.0694(17) 0.0743(18) 0.0635(16) 0.0140(14) -0.0401(14) -0.0318(14)
O4 0.0537(14) 0.0564(15) 0.0752(17) 0.0015(13) -0.0383(13) -0.0133(12)
O5 0.0468(14) 0.089(2) 0.0712(18) 0.0010(16) -0.0187(13) 0.0013(14)
O6 0.0597(17) 0.115(3) 0.0466(16) 0.0090(16) -0.0052(13) -0.0193(17)
O7 0.0726(17) 0.0572(16) 0.0826(19) -0.0010(14) -0.0483(15) -0.0186(13)
O8 0.0720(18) 0.0430(14) 0.0780(19) 0.0146(13) -0.0131(14) -0.0105(13)
O1W 0.079(2) 0.070(2) 0.105(2) -0.0441(18) -0.0409(18) 0.0162(16)
O2W 0.0501(14) 0.0792(19) 0.0491(14) -0.0030(14) -0.0221(12) 0.0131(13)
N1 0.0504(17) 0.061(2) 0.0492(17) 0.0032(14) -0.0220(14) 0.0007(14)
N2 0.0642(19) 0.0590(19) 0.0464(17) 0.0045(14) -0.0193(14) -0.0157(15)
C1 0.065(3) 0.085(3) 0.068(3) 0.000(2) -0.036(2) -0.002(2)
C2 0.090(4) 0.116(5) 0.087(4) -0.001(3) -0.058(3) 0.007(3)
C3 0.110(4) 0.111(5) 0.084(4) 0.013(3) -0.058(3) 0.019(4)
C4 0.095(3) 0.074(3) 0.071(3) 0.012(2) -0.036(3) 0.017(3)
C5 0.059(2) 0.061(2) 0.050(2) 0.0018(18) -0.0178(17) 0.0087(18)
C6 0.066(2) 0.048(2) 0.049(2) 0.0020(16) -0.0116(18) -0.0013(18)
C7 0.110(4) 0.047(2) 0.067(3) -0.001(2) -0.018(3) -0.008(2)
C8 0.128(5) 0.061(3) 0.086(4) -0.005(3) -0.018(3) -0.042(3)
C9 0.102(4) 0.090(4) 0.081(3) -0.010(3) -0.030(3) -0.041(3)
C10 0.074(3) 0.081(3) 0.062(2) 0.003(2) -0.027(2) -0.029(2)
C11 0.0392(16) 0.0423(17) 0.0430(17) -0.0009(14) -0.0189(14) -0.0045(13)
C12 0.0420(18) 0.0481(19) 0.053(2) -0.0010(16) -0.0108(15) 0.0049(15)
C13 0.047(2) 0.100(4) 0.078(3) 0.010(3) 0.000(2) 0.008(2)
C14 0.080(3) 0.129(5) 0.074(3) 0.008(3) -0.029(3) 0.047(3)
C15 0.085(3) 0.067(3) 0.154(5) -0.042(3) -0.005(3) -0.009(3)
C16 0.0458(18) 0.064(2) 0.051(2) -0.0012(17) -0.0211(16) -0.0176(17)
C17 0.070(3) 0.099(3) 0.085(3) 0.032(3) -0.049(2) -0.048(3)
C18 0.096(9) 0.092(4) 0.108(11) -0.024(5) -0.025(10) -0.045(4)
C19 0.111(7) 0.138(9) 0.101(7) 0.026(5) -0.074(6) -0.076(6)
C20 0.052(5) 0.117(7) 0.181(8) 0.010(6) -0.019(5) -0.028(5)
C18' 0.096(9) 0.092(4) 0.108(11) -0.024(5) -0.025(10) -0.045(4)
C19' 0.111(7) 0.138(9) 0.101(7) 0.026(5) -0.074(6) -0.076(6)
C20' 0.052(5) 0.117(7) 0.181(8) 0.010(6) -0.019(5) -0.028(5)
C21 0.0421(18) 0.059(2) 0.054(2) -0.0043(18) -0.0124(16) -0.0090(16)
C22 0.0402(19) 0.092(3) 0.070(3) 0.021(2) -0.0065(18) -0.007(2)
C23 0.056(4) 0.166(10) 0.097(6) 0.043(6) -0.015(4) -0.026(5)
C24 0.062(5) 0.141(9) 0.149(9) -0.013(7) 0.006(5) -0.030(5)
C25 0.082(5) 0.105(6) 0.126(6) 0.042(5) -0.017(5) -0.004(4)
C23' 0.056(4) 0.166(10) 0.097(6) 0.043(6) -0.015(4) -0.026(5)
C24' 0.062(5) 0.141(9) 0.149(9) -0.013(7) 0.006(5) -0.030(5)
C25' 0.082(5) 0.105(6) 0.126(6) 0.042(5) -0.017(5) -0.004(4)
C26 0.0397(16) 0.0352(16) 0.061(2) 0.0052(15) -0.0193(15) -0.0069(13)
C27 0.073(3) 0.061(2) 0.073(3) 0.013(2) -0.045(2) -0.033(2)
C28 0.168(7) 0.078(4) 0.105(5) 0.027(4) -0.068(5) -0.065(4)
C29 0.073(5) 0.154(8) 0.234(12) -0.026(8) -0.083(7) -0.036(5)
C30 0.156(8) 0.088(5) 0.095(5) -0.012(4) -0.044(5) -0.058(5)
C28' 0.168(7) 0.078(4) 0.105(5) 0.027(4) -0.068(5) -0.065(4)
C29' 0.073(5) 0.154(8) 0.234(12) -0.026(8) -0.083(7) -0.036(5)
C30' 0.156(8) 0.088(5) 0.095(5) -0.012(4) -0.044(5) -0.058(5)
C31 0.168(7) 0.069(4) 0.105(5) 0.026(3) -0.059(5) 0.011(4)
C32 0.162(6) 0.052(3) 0.109(5) 0.015(3) -0.035(4) -0.008(3)
S1 0.0612(6) 0.0652(6) 0.0767(7) -0.0080(5) -0.0222(5) 0.0024(5)
F1 0.243(6) 0.065(2) 0.206(5) -0.036(3) -0.020(4) -0.001(3)
F2 0.166(4) 0.180(5) 0.205(5) 0.044(4) -0.091(4) 0.056(4)
F3 0.244(5) 0.125(3) 0.122(3) 0.035(3) 0.020(3) -0.038(3)
O9 0.118(3) 0.123(3) 0.071(2) 0.007(2) -0.001(2) 0.002(3)
O10 0.077(2) 0.125(3) 0.189(5) -0.055(3) -0.059(3) -0.001(2)
O11 0.080(2) 0.073(2) 0.096(2) -0.0208(18) -0.0310(18) -0.0030(16)
C33 0.139(6) 0.074(4) 0.099(5) 0.006(3) 0.000(4) 0.004(4)
N1S 0.137(9) 0.087(7) 0.101(8) 0.000(6) -0.027(7) -0.023(6)
C1S 0.085(7) 0.091(9) 0.077(8) -0.022(6) -0.023(7) -0.024(7)
C2S 0.099(18) 0.12(3) 0.094(16) -0.03(2) -0.030(12) -0.043(15)

loop_
_atom_type_symbol
_atom_type_description
_atom_type_scat_dispersion_real
_atom_type_scat_dispersion_imag
_atom_type_scat_source
C C 0.0033 0.0016 'International Tables Vol C Tables 4.2.6.8 and 6.1.1.4'
H H 0.0000 0.0000 'International Tables Vol C Tables 4.2.6.8 and 6.1.1.4'
N N 0.0061 0.0033 'International Tables Vol C Tables 4.2.6.8 and 6.1.1.4'
O O 0.0106 0.0060 'International Tables Vol C Tables 4.2.6.8 and 6.1.1.4'
F F 0.0171 0.0103 'International Tables Vol C Tables 4.2.6.8 and 6.1.1.4'
S S 0.1246 0.1234 'International Tables Vol C Tables 4.2.6.8 and 6.1.1.4'
Zn Zn 0.2839 1.4301 'International Tables Vol C Tables 4.2.6.8 and 6.1.1.4'
Eu Eu -0.1578 3.6682 'International Tables Vol C Tables 4.2.6.8 and 6.1.1.4'

loop_
_geom_angle_atom_site_label_1
_geom_angle_atom_site_label_2
_geom_angle_atom_site_label_3
_geom_angle
_geom_angle_site_symmetry_1
_geom_angle_site_symmetry_3
_geom_angle_publ_flag
O6 Eu1 O8 159.28(11) . 2_656 ?
O6 Eu1 O7 78.60(11) . . ?
O8 Eu1 O7 109.90(11) 2_656 . ?
O6 Eu1 O4 88.83(10) . . ?
O8 Eu1 O4 94.80(10) 2_656 . ?
O7 Eu1 O4 140.97(9) . . ?
O6 Eu1 O2W 85.86(10) . . ?
O8 Eu1 O2W 78.05(10) 2_656 . ?
O7 Eu1 O2W 77.20(10) . . ?
O4 Eu1 O2W 139.11(9) . . ?
O6 Eu1 O2 124.61(10) . . ?
O8 Eu1 O2 76.09(9) 2_656 . ?
O7 Eu1 O2 77.48(10) . . ?
O4 Eu1 O2 79.90(9) . . ?
O2W Eu1 O2 134.63(8) . . ?
O6 Eu1 O1W 75.76(12) . . ?
O8 Eu1 O1W 86.88(12) 2_656 . ?
O7 Eu1 O1W 141.16(11) . . ?
O4 Eu1 O1W 67.08(10) . . ?
O2W Eu1 O1W 72.33(10) . . ?
O2 Eu1 O1W 141.35(10) . . ?
O6 Eu1 O1 74.31(10) . . ?
O8 Eu1 O1 126.05(8) 2_656 . ?
O7 Eu1 O1 70.89(9) . . ?
O4 Eu1 O1 70.15(8) . . ?
O2W Eu1 O1 145.02(8) . . ?
O2 Eu1 O1 50.76(7) . . ?
O1W Eu1 O1 127.46(9) . . ?
O6 Eu1 C11 99.89(11) . . ?
O8 Eu1 C11 100.69(9) 2_656 . ?
O7 Eu1 C11 72.76(10) . . ?
O4 Eu1 C11 73.29(9) . . ?
O2W Eu1 C11 147.50(9) . . ?
O2 Eu1 C11 25.00(8) . . ?
O1W Eu1 C11 140.15(9) . . ?
O1 Eu1 C11 25.76(8) . . ?
O6 Eu1 C26 95.33(11) . . ?
O8 Eu1 C26 90.99(10) 2_656 . ?
O7 Eu1 C26 19.19(9) . . ?
O4 Eu1 C26 152.00(8) . . ?
O2W Eu1 C26 68.89(9) . . ?
O2 Eu1 C26 74.95(9) . . ?
O1W Eu1 C26 140.73(9) . . ?
O1 Eu1 C26 84.33(8) . . ?
C11 Eu1 C26 78.71(9) . . ?
O6 Eu1 Zn1 50.28(8) . . ?
O8 Eu1 Zn1 146.08(7) 2_656 . ?
O7 Eu1 Zn1 86.37(7) . . ?
O4 Eu1 Zn1 58.17(6) . . ?
O2W Eu1 Zn1 135.60(6) . . ?
O2 Eu1 Zn1 78.96(6) . . ?
O1W Eu1 Zn1 98.84(9) . . ?
O1 Eu1 Zn1 30.57(5) . . ?
C11 Eu1 Zn1 54.68(6) . . ?
C26 Eu1 Zn1 104.35(6) . . ?
O3 Zn1 O5 108.10(13) . . ?
O3 Zn1 O1 92.40(10) . . ?
O5 Zn1 O1 115.69(10) . . ?
O3 Zn1 N2 162.22(12) . . ?
O5 Zn1 N2 86.75(13) . . ?
O1 Zn1 N2 89.67(10) . . ?
O3 Zn1 N1 89.04(12) . . ?
O5 Zn1 N1 102.98(12) . . ?
O1 Zn1 N1 138.60(10) . . ?
N2 Zn1 N1 77.86(12) . . ?
O3 Zn1 Eu1 79.61(8) . . ?
O5 Zn1 Eu1 84.07(9) . . ?
O1 Zn1 Eu1 39.79(6) . . ?
N2 Zn1 Eu1 112.42(9) . . ?
N1 Zn1 Eu1 168.12(9) . . ?
C11 O1 Zn1 146.1(2) . . ?
C11 O1 Eu1 91.65(18) . . ?
Zn1 O1 Eu1 109.64(9) . . ?
C11 O2 Eu1 98.42(19) . . ?
C16 O3 Zn1 129.1(2) . . ?
C16 O4 Eu1 148.0(2) . . ?
C21 O5 Zn1 116.9(3) . . ?
C21 O6 Eu1 164.1(3) . . ?
C26 O7 Eu1 122.4(2) . . ?
C26 O8 Eu1 174.0(3) . 2_656 ?
Eu1 O1W H1WA 142.9 . . ?
Eu1 O1W H1WB 137.9 . . ?
H1WA O1W H1WB 69.8 . . ?
Eu1 O2W H2WA 117.8 . . ?
Eu1 O2W H2WB 129.5 . . ?
H2WA O2W H2WB 100.6 . . ?
C1 N1 C5 119.0(3) . . ?
C1 N1 Zn1 127.8(3) . . ?
C5 N1 Zn1 112.9(2) . . ?
C10 N2 C6 117.9(4) . . ?
C10 N2 Zn1 127.7(3) . . ?
C6 N2 Zn1 113.8(3) . . ?
N1 C1 C2 122.1(5) . . ?
N1 C1 H1A 119.0 . . ?
C2 C1 H1A 119.0 . . ?
C3 C2 C1 119.5(5) . . ?
C3 C2 H2A 120.3 . . ?
C1 C2 H2A 120.3 . . ?
C2 C3 C4 120.3(5) . . ?
C2 C3 H3A 119.8 . . ?
C4 C3 H3A 119.8 . . ?
C5 C4 C3 116.9(5) . . ?
C5 C4 C31 118.5(5) . . ?
C3 C4 C31 124.7(5) . . ?
N1 C5 C4 122.2(4) . . ?
N1 C5 C6 117.9(3) . . ?
C4 C5 C6 119.8(4) . . ?
N2 C6 C7 122.6(4) . . ?
N2 C6 C5 116.8(3) . . ?
C7 C6 C5 120.6(4) . . ?
C8 C7 C6 117.4(4) . . ?
C8 C7 C32 124.6(5) . . ?
C6 C7 C32 118.0(5) . . ?
C9 C8 C7 119.8(5) . . ?
C9 C8 H8A 120.1 . . ?
C7 C8 H8A 120.1 . . ?
C8 C9 C10 119.0(5) . . ?
C8 C9 H9A 120.5 . . ?
C10 C9 H9A 120.5 . . ?
N2 C10 C9 123.2(4) . . ?
N2 C10 H10A 118.4 . . ?
C9 C10 H10A 118.4 . . ?
O2 C11 O1 119.2(3) . . ?
O2 C11 C12 120.7(3) . . ?
O1 C11 C12 120.1(3) . . ?
O2 C11 Eu1 56.58(16) . . ?
O1 C11 Eu1 62.59(16) . . ?
C12 C11 Eu1 176.8(2) . . ?
C13 C12 C14 109.7(4) . . ?
C13 C12 C15 109.3(4) . . ?
C14 C12 C15 110.2(4) . . ?
C13 C12 C11 110.4(3) . . ?
C14 C12 C11 110.6(3) . . ?
C15 C12 C11 106.5(3) . . ?
C12 C13 H13A 109.5 . . ?
C12 C13 H13B 109.5 . . ?
H13A C13 H13B 109.5 . . ?
C12 C13 H13C 109.5 . . ?
H13A C13 H13C 109.5 . . ?
H13B C13 H13C 109.5 . . ?
C12 C14 H14A 109.5 . . ?
C12 C14 H14B 109.5 . . ?
H14A C14 H14B 109.5 . . ?
C12 C14 H14C 109.5 . . ?
H14A C14 H14C 109.5 . . ?
H14B C14 H14C 109.5 . . ?
C12 C15 H15A 109.5 . . ?
C12 C15 H15B 109.5 . . ?
H15A C15 H15B 109.5 . . ?
C12 C15 H15C 109.5 . . ?
H15A C15 H15C 109.5 . . ?
H15B C15 H15C 109.5 . . ?
O4 C16 O3 124.4(3) . . ?
O4 C16 C17 118.6(3) . . ?
O3 C16 C17 117.0(3) . . ?
C20 C17 C18 105.5(8) . . ?
C20 C17 C16 110.5(7) . . ?
C18' C17 C16 109.5(13) . . ?
C18 C17 C16 113.0(8) . . ?
C18' C17 C20' 111.4(13) . . ?
C16 C17 C20' 100.0(10) . . ?
C18' C17 C19' 125.9(13) . . ?
C16 C17 C19' 109.0(5) . . ?
C20' C17 C19' 97.5(10) . . ?
C20 C17 C19 115.1(7) . . ?
C18 C17 C19 102.7(7) . . ?
C16 C17 C19 109.7(4) . . ?
C17 C18 H18A 109.5 . . ?
C17 C18 H18B 109.5 . . ?
H18A C18 H18B 109.5 . . ?
C17 C18 H18C 109.5 . . ?
H18A C18 H18C 109.5 . . ?
H18B C18 H18C 109.5 . . ?
C17 C19 H19A 109.5 . . ?
C17 C19 H19B 109.5 . . ?
H19A C19 H19B 109.5 . . ?
C17 C19 H19C 109.5 . . ?
H19A C19 H19C 109.5 . . ?
H19B C19 H19C 109.5 . . ?
C17 C20 H20A 109.5 . . ?
C17 C20 H20B 109.5 . . ?
H20A C20 H20B 109.5 . . ?
C17 C20 H20C 109.5 . . ?
H20A C20 H20C 109.5 . . ?
H20B C20 H20C 109.5 . . ?
C17 C18' H18D 109.5 . . ?
C17 C18' H18E 109.5 . . ?
H18D C18' H18E 109.5 . . ?
C17 C18' H18F 109.5 . . ?
H18D C18' H18F 109.5 . . ?
H18E C18' H18F 109.5 . . ?
C17 C19' H19D 109.5 . . ?
C17 C19' H19E 109.5 . . ?
H19D C19' H19E 109.5 . . ?
C17 C19' H19F 109.5 . . ?
H19D C19' H19F 109.5 . . ?
H19E C19' H19F 109.5 . . ?
C17 C20' H20D 109.5 . . ?
C17 C20' H20E 109.5 . . ?
H20D C20' H20E 109.5 . . ?
C17 C20' H20F 109.5 . . ?
H20D C20' H20F 109.5 . . ?
H20E C20' H20F 109.5 . . ?
O6 C21 O5 122.2(3) . . ?
O6 C21 C22 118.5(3) . . ?
O5 C21 C22 119.2(3) . . ?
C25' C22 C21 115.3(6) . . ?
C25 C22 C21 112.6(6) . . ?
C25' C22 C23' 112.6(8) . . ?
C21 C22 C23' 111.0(5) . . ?
C25 C22 C24 114.6(9) . . ?
C21 C22 C24 104.8(5) . . ?
C25 C22 C23 109.1(8) . . ?
C21 C22 C23 109.7(5) . . ?
C24 C22 C23 105.7(8) . . ?
C25' C22 C24' 109.6(9) . . ?
C21 C22 C24' 104.5(5) . . ?
C23' C22 C24' 102.7(9) . . ?
C22 C23 H23A 109.5 . . ?
C22 C23 H23B 109.5 . . ?
H23A C23 H23B 109.5 . . ?
C22 C23 H23C 109.5 . . ?
H23A C23 H23C 109.5 . . ?
H23B C23 H23C 109.5 . . ?
C22 C24 H24A 109.5 . . ?
C22 C24 H24B 109.5 . . ?
H24A C24 H24B 109.5 . . ?
C22 C24 H24C 109.5 . . ?
H24A C24 H24C 109.5 . . ?
H24B C24 H24C 109.5 . . ?
C22 C25 H25A 109.5 . . ?
C22 C25 H25B 109.5 . . ?
H25A C25 H25B 109.5 . . ?
C22 C25 H25C 109.5 . . ?
H25A C25 H25C 109.5 . . ?
H25B C25 H25C 109.5 . . ?
C22 C23' H23D 109.5 . . ?
C22 C23' H23E 109.5 . . ?
H23D C23' H23E 109.5 . . ?
C22 C23' H23F 109.5 . . ?
H23D C23' H23F 109.5 . . ?
H23E C23' H23F 109.5 . . ?
C22 C24' H24D 109.5 . . ?
C22 C24' H24E 109.5 . . ?
H24D C24' H24E 109.5 . . ?
C22 C24' H24F 109.5 . . ?
H24D C24' H24F 109.5 . . ?
H24E C24' H24F 109.5 . . ?
C22 C25' H25D 109.5 . . ?
C22 C25' H25E 109.5 . . ?
H25D C25' H25E 109.5 . . ?
C22 C25' H25F 109.5 . . ?
H25D C25' H25F 109.5 . . ?
H25E C25' H25F 109.5 . . ?
O8 C26 O7 122.3(3) . . ?
O8 C26 C27 119.2(3) . . ?
O7 C26 C27 118.4(3) . . ?
O8 C26 Eu1 84.1(2) . . ?
O7 C26 Eu1 38.40(16) . . ?
C27 C26 Eu1 156.1(2) . . ?
C28 C27 C29 113.7(6) . . ?
C28 C27 C26 112.4(4) . . ?
C29 C27 C26 104.3(4) . . ?
C28' C27 C26 120.4(8) . . ?
C28' C27 C29' 109.7(15) . . ?
C26 C27 C29' 104.1(8) . . ?
C28 C27 C30 107.5(5) . . ?
C29 C27 C30 109.4(6) . . ?
C26 C27 C30 109.5(4) . . ?
C28' C27 C30' 106.9(14) . . ?
C26 C27 C30' 108.7(8) . . ?
C29' C27 C30' 106.3(16) . . ?
C27 C28 H28A 109.5 . . ?
C27 C28 H28B 109.5 . . ?
H28A C28 H28B 109.5 . . ?
C27 C28 H28C 109.5 . . ?
H28A C28 H28C 109.5 . . ?
H28B C28 H28C 109.5 . . ?
C27 C29 H29A 109.5 . . ?
C27 C29 H29B 109.5 . . ?
H29A C29 H29B 109.5 . . ?
C27 C29 H29C 109.5 . . ?
H29A C29 H29C 109.5 . . ?
H29B C29 H29C 109.5 . . ?
C27 C30 H30A 109.5 . . ?
C27 C30 H30B 109.5 . . ?
H30A C30 H30B 109.5 . . ?
C27 C30 H30C 109.5 . . ?
H30A C30 H30C 109.5 . . ?
H30B C30 H30C 109.5 . . ?
C27 C28' H28D 109.5 . . ?
C27 C28' H28E 109.5 . . ?
H28D C28' H28E 109.5 . . ?
C27 C28' H28F 109.5 . . ?
H28D C28' H28F 109.5 . . ?
H28E C28' H28F 109.5 . . ?
C27 C29' H29D 109.5 . . ?
C27 C29' H29E 109.5 . . ?
H29D C29' H29E 109.5 . . ?
C27 C29' H29F 109.5 . . ?
H29D C29' H29F 109.5 . . ?
H29E C29' H29F 109.5 . . ?
C27 C30' H30D 109.5 . . ?
C27 C30' H30E 109.5 . . ?
H30D C30' H30E 109.5 . . ?
C27 C30' H30F 109.5 . . ?
H30D C30' H30F 109.5 . . ?
H30E C30' H30F 109.5 . . ?
C32 C31 C4 122.0(5) . . ?
C32 C31 H31A 119.0 . . ?
C4 C31 H31A 119.0 . . ?
C31 C32 C7 121.1(5) . . ?
C31 C32 H32A 119.4 . . ?
C7 C32 H32A 119.4 . . ?
O9 S1 O10 113.9(3) . . ?
O9 S1 O11 117.0(3) . . ?
O10 S1 O11 113.0(2) . . ?
O9 S1 C33 102.8(3) . . ?
O10 S1 C33 104.8(4) . . ?
O11 S1 C33 103.2(3) . . ?
F2 C33 F1 108.4(6) . . ?
F2 C33 F3 110.8(7) . . ?
F1 C33 F3 107.6(6) . . ?
F2 C33 S1 110.9(5) . . ?
F1 C33 S1 110.4(6) . . ?
F3 C33 S1 108.7(5) . . ?
N1S C1S C2S 174(2) . . ?
C1S C2S H2SA 109.3 . . ?
C1S C2S H2SB 111.3 . . ?
H2SA C2S H2SB 109.5 . . ?
C1S C2S H2SC 107.8 . . ?
H2SA C2S H2SC 109.5 . . ?
H2SB C2S H2SC 109.5 . . ?

loop_
_geom_bond_atom_site_label_1
_geom_bond_atom_site_label_2
_geom_bond_distance
_geom_bond_site_symmetry_2
_geom_bond_publ_flag
Eu1 O6 2.291(3) . ?
Eu1 O8 2.302(3) 2_656 ?
Eu1 O7 2.351(3) . ?
Eu1 O4 2.367(2) . ?
Eu1 O2W 2.458(2) . ?
Eu1 O2 2.464(2) . ?
Eu1 O1W 2.468(3) . ?
Eu1 O1 2.594(2) . ?
Eu1 C11 2.921(3) . ?
Eu1 C26 3.196(3) . ?
Eu1 Zn1 3.8173(10) . ?
Zn1 O3 1.990(3) . ?
Zn1 O5 2.004(3) . ?
Zn1 O1 2.062(2) . ?
Zn1 N2 2.124(3) . ?
Zn1 N1 2.135(3) . ?
O1 C11 1.270(4) . ?
O2 C11 1.248(4) . ?
O3 C16 1.253(4) . ?
O4 C16 1.247(4) . ?
O5 C21 1.255(4) . ?
O6 C21 1.228(4) . ?
O7 C26 1.244(4) . ?
O8 C26 1.240(4) . ?
O1W H1WA 0.7691 . ?
O1W H1WB 0.8680 . ?
O2W H2WA 0.7647 . ?
O2W H2WB 0.7895 . ?
N1 C1 1.331(5) . ?
N1 C5 1.350(5) . ?
N2 C10 1.328(5) . ?
N2 C6 1.353(5) . ?
C1 C2 1.398(6) . ?
C1 H1A 0.9500 . ?
C2 C3 1.346(8) . ?
C2 H2A 0.9500 . ?
C3 C4 1.410(8) . ?
C3 H3A 0.9500 . ?
C4 C5 1.409(5) . ?
C4 C31 1.420(8) . ?
C5 C6 1.434(6) . ?
C6 C7 1.403(6) . ?
C7 C8 1.395(8) . ?
C7 C32 1.440(8) . ?
C8 C9 1.367(7) . ?
C8 H8A 0.9500 . ?
C9 C10 1.384(6) . ?
C9 H9A 0.9500 . ?
C10 H10A 0.9500 . ?
C11 C12 1.528(4) . ?
C12 C13 1.517(5) . ?
C12 C14 1.517(5) . ?
C12 C15 1.527(6) . ?
C13 H13A 0.9800 . ?
C13 H13B 0.9800 . ?
C13 H13C 0.9800 . ?
C14 H14A 0.9800 . ?
C14 H14B 0.9800 . ?
C14 H14C 0.9800 . ?
C15 H15A 0.9800 . ?
C15 H15B 0.9800 . ?
C15 H15C 0.9800 . ?
C16 C17 1.530(5) . ?
C17 C20 1.486(8) . ?
C17 C18' 1.518(9) . ?
C17 C18 1.524(8) . ?
C17 C20' 1.558(9) . ?
C17 C19' 1.563(9) . ?
C17 C19 1.566(7) . ?
C18 H18A 0.9800 . ?
C18 H18B 0.9800 . ?
C18 H18C 0.9800 . ?
C19 H19A 0.9800 . ?
C19 H19B 0.9800 . ?
C19 H19C 0.9800 . ?
C20 H20A 0.9800 . ?
C20 H20B 0.9800 . ?
C20 H20C 0.9800 . ?
C18' H18D 0.9800 . ?
C18' H18E 0.9800 . ?
C18' H18F 0.9800 . ?
C19' H19D 0.9800 . ?
C19' H19E 0.9800 . ?
C19' H19F 0.9800 . ?
C20' H20D 0.9800 . ?
C20' H20E 0.9800 . ?
C20' H20F 0.9800 . ?
C21 C22 1.514(5) . ?
C22 C25' 1.480(8) . ?
C22 C25 1.483(8) . ?
C22 C23' 1.539(8) . ?
C22 C24 1.543(8) . ?
C22 C23 1.552(8) . ?
C22 C24' 1.570(8) . ?
C23 H23A 0.9800 . ?
C23 H23B 0.9800 . ?
C23 H23C 0.9800 . ?
C24 H24A 0.9800 . ?
C24 H24B 0.9800 . ?
C24 H24C 0.9800 . ?
C25 H25A 0.9800 . ?
C25 H25B 0.9800 . ?
C25 H25C 0.9800 . ?
C23' H23D 0.9800 . ?
C23' H23E 0.9800 . ?
C23' H23F 0.9800 . ?
C24' H24D 0.9800 . ?
C24' H24E 0.9800 . ?
C24' H24F 0.9800 . ?
C25' H25D 0.9800 . ?
C25' H25E 0.9800 . ?
C25' H25F 0.9800 . ?
C26 C27 1.518(5) . ?
C27 C28 1.498(6) . ?
C27 C29 1.507(7) . ?
C27 C28' 1.513(9) . ?
C27 C29' 1.534(10) . ?
C27 C30 1.542(7) . ?
C27 C30' 1.547(10) . ?
C28 H28A 0.9800 . ?
C28 H28B 0.9800 . ?
C28 H28C 0.9800 . ?
C29 H29A 0.9800 . ?
C29 H29B 0.9800 . ?
C29 H29C 0.9800 . ?
C30 H30A 0.9800 . ?
C30 H30B 0.9800 . ?
C30 H30C 0.9800 . ?
C28' H28D 0.9800 . ?
C28' H28E 0.9800 . ?
C28' H28F 0.9800 . ?
C29' H29D 0.9800 . ?
C29' H29E 0.9800 . ?
C29' H29F 0.9800 . ?
C30' H30D 0.9800 . ?
C30' H30E 0.9800 . ?
C30' H30F 0.9800 . ?
C31 C32 1.354(9) . ?
C31 H31A 0.9500 . ?
C32 H32A 0.9500 . ?
S1 O9 1.425(4) . ?
S1 O10 1.429(4) . ?
S1 O11 1.437(3) . ?
S1 C33 1.810(7) . ?
F1 C33 1.303(8) . ?
F2 C33 1.294(9) . ?
F3 C33 1.318(7) . ?
N1S C1S 1.128(15) . ?
C1S C2S 1.47(6) . ?
C2S H2SA 0.9600 . ?
C2S H2SB 0.9600 . ?
C2S H2SC 0.9600 . ?

loop_
_geom_hbond_atom_site_label_D
_geom_hbond_atom_site_label_H
_geom_hbond_atom_site_label_A
_geom_hbond_distance_DH
_geom_hbond_distance_HA
_geom_hbond_distance_DA
_geom_hbond_angle_DHA
_geom_hbond_site_symmetry_A
_geom_hbond_publ_flag
O1W H1WA O10 0.77 1.96 2.722(6) 169 2_656 yes
O1W H1WB N1S 0.87 2.32 3.082(12) 147 . yes
O2W H2WA O2 0.76 2.08 2.840(4) 171 2_656 yes
O2W H2WB O11 0.79 2.04 2.826(4) 174 2_656 yes

loop_
_geom_torsion_atom_site_label_1
_geom_torsion_atom_site_label_2
_geom_torsion_atom_site_label_3
_geom_torsion_atom_site_label_4
_geom_torsion
_geom_torsion_site_symmetry_1
_geom_torsion_site_symmetry_2
_geom_torsion_site_symmetry_3
_geom_torsion_site_symmetry_4
_geom_torsion_publ_flag
C5 N1 C1 C2 -0.1(6) . . . . ?
Zn1 N1 C1 C2 -172.9(4) . . . . ?
N1 C1 C2 C3 0.6(8) . . . . ?
C1 C2 C3 C4 -0.7(9) . . . . ?
C2 C3 C4 C5 0.5(8) . . . . ?
C2 C3 C4 C31 179.6(6) . . . . ?
C1 N1 C5 C4 -0.2(6) . . . . ?
Zn1 N1 C5 C4 173.7(3) . . . . ?
C1 N1 C5 C6 -179.9(4) . . . . ?
Zn1 N1 C5 C6 -6.0(4) . . . . ?
C3 C4 C5 N1 0.0(7) . . . . ?
C31 C4 C5 N1 -179.2(5) . . . . ?
C3 C4 C5 C6 179.7(4) . . . . ?
C31 C4 C5 C6 0.5(7) . . . . ?
C10 N2 C6 C7 1.0(6) . . . . ?
Zn1 N2 C6 C7 -170.6(3) . . . . ?
C10 N2 C6 C5 178.3(4) . . . . ?
Zn1 N2 C6 C5 6.7(4) . . . . ?
N1 C5 C6 N2 -0.5(5) . . . . ?
C4 C5 C6 N2 179.9(4) . . . . ?
N1 C5 C6 C7 177.0(4) . . . . ?
C4 C5 C6 C7 -2.7(6) . . . . ?
N2 C6 C7 C8 -0.5(7) . . . . ?
C5 C6 C7 C8 -177.7(4) . . . . ?
N2 C6 C7 C32 -179.5(4) . . . . ?
C5 C6 C7 C32 3.2(7) . . . . ?
C6 C7 C8 C9 0.3(8) . . . . ?
C32 C7 C8 C9 179.3(6) . . . . ?
C7 C8 C9 C10 -0.7(8) . . . . ?
C6 N2 C10 C9 -1.4(7) . . . . ?
Zn1 N2 C10 C9 168.9(4) . . . . ?
C8 C9 C10 N2 1.3(8) . . . . ?
Eu1 O2 C11 O1 -1.0(3) . . . . ?
Eu1 O2 C11 C12 -178.1(3) . . . . ?
Zn1 O1 C11 O2 131.2(3) . . . . ?
Eu1 O1 C11 O2 0.9(3) . . . . ?
Zn1 O1 C11 C12 -51.7(5) . . . . ?
Eu1 O1 C11 C12 178.0(3) . . . . ?
Zn1 O1 C11 Eu1 130.3(4) . . . . ?
O2 C11 C12 C13 -21.2(5) . . . . ?
O1 C11 C12 C13 161.7(3) . . . . ?
O2 C11 C12 C14 -142.9(4) . . . . ?
O1 C11 C12 C14 40.0(5) . . . . ?
O2 C11 C12 C15 97.3(4) . . . . ?
O1 C11 C12 C15 -79.7(4) . . . . ?
Eu1 O4 C16 O3 11.1(7) . . . . ?
Eu1 O4 C16 C17 -167.6(3) . . . . ?
Zn1 O3 C16 O4 -11.4(6) . . . . ?
Zn1 O3 C16 C17 167.3(3) . . . . ?
O4 C16 C17 C20 91.7(7) . . . . ?
O3 C16 C17 C20 -87.1(7) . . . . ?
O4 C16 C17 C18' -50.9(10) . . . . ?
O3 C16 C17 C18' 130.4(10) . . . . ?
O4 C16 C17 C18 -26.3(7) . . . . ?
O3 C16 C17 C18 155.0(6) . . . . ?
O4 C16 C17 C20' 66.3(10) . . . . ?
O3 C16 C17 C20' -112.5(10) . . . . ?
O4 C16 C17 C19' 167.9(8) . . . . ?
O3 C16 C17 C19' -10.9(9) . . . . ?
O4 C16 C17 C19 -140.3(6) . . . . ?
O3 C16 C17 C19 41.0(7) . . . . ?
Eu1 O6 C21 O5 1.5(14) . . . . ?
Eu1 O6 C21 C22 -179.2(9) . . . . ?
Zn1 O5 C21 O6 16.6(5) . . . . ?
Zn1 O5 C21 C22 -162.8(3) . . . . ?
O6 C21 C22 C25' -155.0(9) . . . . ?
O5 C21 C22 C25' 24.4(10) . . . . ?
O6 C21 C22 C25 37.2(9) . . . . ?
O5 C21 C22 C25 -143.5(9) . . . . ?
O6 C21 C22 C23' -25.4(8) . . . . ?
O5 C21 C22 C23' 153.9(8) . . . . ?
O6 C21 C22 C24 -88.1(8) . . . . ?
O5 C21 C22 C24 91.3(8) . . . . ?
O6 C21 C22 C23 158.9(8) . . . . ?
O5 C21 C22 C23 -21.7(8) . . . . ?
O6 C21 C22 C24' 84.6(8) . . . . ?
O5 C21 C22 C24' -96.0(8) . . . . ?
Eu1 O7 C26 O8 -7.0(5) . . . . ?
Eu1 O7 C26 C27 172.2(2) . . . . ?
O8 C26 C27 C28 -165.5(6) . . . . ?
O7 C26 C27 C28 15.2(7) . . . . ?
Eu1 C26 C27 C28 27.2(9) . . . . ?
O8 C26 C27 C29 70.9(7) . . . . ?
O7 C26 C27 C29 -108.4(6) . . . . ?
Eu1 C26 C27 C29 -96.5(8) . . . . ?
O8 C26 C27 C28' 21.5(15) . . . . ?
O7 C26 C27 C28' -157.7(14) . . . . ?
Eu1 C26 C27 C28' -145.8(15) . . . . ?
O8 C26 C27 C29' -101.8(16) . . . . ?
O7 C26 C27 C29' 78.9(16) . . . . ?
Eu1 C26 C27 C29' 90.9(16) . . . . ?
O8 C26 C27 C30 -46.2(6) . . . . ?
O7 C26 C27 C30 134.6(5) . . . . ?
Eu1 C26 C27 C30 146.5(6) . . . . ?
O8 C26 C27 C30' 145.2(13) . . . . ?
O7 C26 C27 C30' -34.1(13) . . . . ?
Eu1 C26 C27 C30' -22.1(14) . . . . ?
C5 C4 C31 C32 1.2(9) . . . . ?
C3 C4 C31 C32 -178.0(6) . . . . ?
C4 C31 C32 C7 -0.6(11) . . . . ?
C8 C7 C32 C31 179.5(6) . . . . ?
C6 C7 C32 C31 -1.6(9) . . . . ?
O9 S1 C33 F2 -59.5(6) . . . . ?
O10 S1 C33 F2 -178.9(5) . . . . ?
O11 S1 C33 F2 62.6(5) . . . . ?
O9 S1 C33 F1 60.7(6) . . . . ?
O10 S1 C33 F1 -58.7(6) . . . . ?
O11 S1 C33 F1 -177.2(5) . . . . ?
O9 S1 C33 F3 178.5(6) . . . . ?
O10 S1 C33 F3 59.2(7) . . . . ?
O11 S1 C33 F3 -59.4(7) . . . . ?
